data_7154341
loop_
_publ_author_name
'Handa, Sachin'
'Subramanium, Sri S.'
'Ruch, Aaron A.'
'Tanski, Joseph M.'
'Slaughter, LeGrande M'

_publ_section_title
;
 Ligand- and Br\/onsted acid/base-switchable reaction pathways in
 gold(i)-catalyzed cycloisomerizations of allenoic acids.
;
_journal_issue 13
_journal_name_full 'Organic &amp; biomolecular chemistry'
_journal_page_first 3936
_journal_page_last 3949
_journal_paper_doi 10.1039/c4ob02640c
_journal_volume 13
_journal_year 2015
_chemical_formula_moiety 'C23 H24 O2'
_chemical_formula_sum 'C23 H24 O2'
_chemical_formula_weight 332.42
_chemical_melting_point 505.5(5)
_chemical_name_systematic 1-cyclohexyl-4-phenyl-1,2,3,4-tetrahydro-1,4-(epoxymethano)naphthalen-9-one
_space_group_IT_number 2
_symmetry_cell_setting triclinic
_symmetry_Int_Tables_number 2
_symmetry_space_group_name_Hall '-P 1'
_symmetry_space_group_name_H-M 'P -1'
_atom_sites_solution_hydrogens geom
_atom_sites_solution_primary direct
_atom_sites_solution_secondary difmap
_audit_creation_method SHELXL-97
_audit_update_record
;
2014-04-14 deposited with the CCDC.
2015-02-17 downloaded from the CCDC.
;
_cell_angle_alpha 73.1240(10)
_cell_angle_beta 89.7970(10)
_cell_angle_gamma 88.8640(10)
_cell_formula_units_Z 4
_cell_length_a 7.1469(5)
_cell_length_b 15.3030(10)
_cell_length_c 16.4534(10)
_cell_measurement_reflns_used 2524
_cell_measurement_temperature 125(2)
_cell_measurement_theta_max 30.40
_cell_measurement_theta_min 2.59
_cell_volume 1721.7(2)
_computing_cell_refinement 'Bruker SAINT'
_computing_data_collection 'Bruker APEX2'
_computing_data_reduction 'Bruker SAINT'
_computing_molecular_graphics 'Bruker SHELXTL'
_computing_publication_material 'Bruker SHELXTL'
_computing_structure_refinement 'SHELXL-97 (Sheldrick, 2008)'
_computing_structure_solution 'SHELXS-97 (Sheldrick, 2008)'
_diffrn_ambient_temperature 125(2)
_diffrn_measured_fraction_theta_full 0.992
_diffrn_measured_fraction_theta_max 0.992
_diffrn_measurement_device_type 'Bruker APEX-II CCD'
_diffrn_measurement_method '\f and \w scans'
_diffrn_radiation_monochromator graphite
_diffrn_radiation_probe x-ray
_diffrn_radiation_type MoK\a
_diffrn_radiation_wavelength 0.71073
_diffrn_reflns_av_R_equivalents 0.0862
_diffrn_reflns_av_sigmaI/netI 0.1177
_diffrn_reflns_limit_h_max 10
_diffrn_reflns_limit_h_min -10
_diffrn_reflns_limit_k_max 21
_diffrn_reflns_limit_k_min -20
_diffrn_reflns_limit_l_max 23
_diffrn_reflns_limit_l_min 0
_diffrn_reflns_number 22822
_diffrn_reflns_theta_full 30.51
_diffrn_reflns_theta_max 30.51
_diffrn_reflns_theta_min 2.16
_diffrn_source 'fine-focus sealed tube'
_exptl_absorpt_coefficient_mu 0.080
_exptl_absorpt_correction_T_max 0.9984
_exptl_absorpt_correction_T_min 0.9810
_exptl_absorpt_correction_type empirical
_exptl_absorpt_process_details 'TWINABS Version 2008/4'
_exptl_crystal_colour colorless
_exptl_crystal_density_diffrn 1.282
_exptl_crystal_density_method 'not measured'
_exptl_crystal_description needle
_exptl_crystal_F_000 712
_exptl_crystal_recrystallization_method 'slow diff of pentane into ether/dichloromethane soln'
_exptl_crystal_size_max 0.24
_exptl_crystal_size_mid 0.07
_exptl_crystal_size_min 0.02
_refine_diff_density_max 0.382
_refine_diff_density_min -0.335
_refine_diff_density_rms 0.070
_refine_ls_extinction_method none
_refine_ls_goodness_of_fit_ref 1.037
_refine_ls_hydrogen_treatment constr
_refine_ls_matrix_type full
_refine_ls_number_parameters 452
_refine_ls_number_reflns 17316
_refine_ls_number_restraints 0
_refine_ls_restrained_S_all 1.037
_refine_ls_R_factor_all 0.1345
_refine_ls_R_factor_gt 0.0626
_refine_ls_shift/su_max 0.000
_refine_ls_shift/su_mean 0.000
_refine_ls_structure_factor_coef Fsqd
_refine_ls_weighting_details 'calc w=1/[\s^2^(Fo^2^)+(0.0512P)^2^+2.1711P] where P=(Fo^2^+2Fc^2^)/3'
_refine_ls_weighting_scheme calc
_refine_ls_wR_factor_gt 0.1199
_refine_ls_wR_factor_ref 0.1600
_reflns_number_gt 9443
_reflns_number_total 10426
_reflns_threshold_expression >2sigma(I)
_cod_data_source_file c4ob02640c2.cif
_cod_data_source_block cmpd4a_sh006_ls1465c_0t
_cod_depositor_comments
;
The following automatic conversions were performed:

'_chemical_melting_point' value '505-506' was changed to '505.5(5)' -
the average value was taken and precision was estimated.

Automatic conversion script
Id: cif_fix_values 3008 2015-01-20 13:52:24Z robertas 

 Adding full bibliography for 7154340--7154342.cif.
;
_cod_original_sg_symbol_Hall -P1
_cod_database_code 7154341

loop_
_symmetry_equiv_pos_as_xyz
'x, y, z'
'-x, -y, -z'

loop_
_atom_site_label
_atom_site_type_symbol
_atom_site_fract_x
_atom_site_fract_y
_atom_site_fract_z
_atom_site_U_iso_or_equiv
_atom_site_adp_type
_atom_site_occupancy
_atom_site_symmetry_multiplicity
_atom_site_calc_flag
_atom_site_refinement_flags
O11 O 0.1857(2) 0.89213(13) 0.35101(12) 0.0176(4) Uani 1 1 d .
O12 O -0.1015(2) 0.90176(14) 0.39821(13) 0.0224(4) Uani 1 1 d .
O21 O 0.6934(2) 0.61618(13) 0.15651(12) 0.0179(4) Uani 1 1 d .
O22 O 0.4077(2) 0.60742(15) 0.10876(13) 0.0235(4) Uani 1 1 d .
C11 C 0.3881(3) 0.77254(19) 0.43687(17) 0.0160(5) Uani 1 1 d .
C12 C 0.0607(3) 0.88157(18) 0.41466(17) 0.0169(5) Uani 1 1 d .
C13 C 0.1471(3) 0.84476(18) 0.50361(16) 0.0154(5) Uani 1 1 d .
C14 C 0.2964(3) 0.91675(19) 0.50759(17) 0.0184(5) Uani 1 1 d .
H14A H 0.2329 0.9752 0.5065 0.022 Uiso 1 1 calc R
H14B H 0.3680 0.8949 0.5613 0.022 Uiso 1 1 calc R
C15 C 0.4310(3) 0.93218(19) 0.43172(17) 0.0186(5) Uani 1 1 d .
H15A H 0.4212 0.9966 0.3964 0.022 Uiso 1 1 calc R
H15B H 0.5614 0.9199 0.4527 0.022 Uiso 1 1 calc R
C16 C 0.3836(3) 0.86888(19) 0.37765(17) 0.0159(5) Uani 1 1 d .
C17 C 0.4971(3) 0.88379(19) 0.29570(17) 0.0190(5) Uani 1 1 d .
H17A H 0.6214 0.8526 0.3123 0.023 Uiso 1 1 calc R
C18 C 0.4070(3) 0.8386(2) 0.23400(18) 0.0256(6) Uani 1 1 d .
H18A H 0.3928 0.7726 0.2629 0.031 Uiso 1 1 calc R
H18B H 0.2805 0.8657 0.2183 0.031 Uiso 1 1 calc R
C19 C 0.5226(4) 0.8503(2) 0.15318(19) 0.0289(7) Uani 1 1 d .
H19A H 0.6413 0.8147 0.1677 0.035 Uiso 1 1 calc R
H19B H 0.4526 0.8256 0.1132 0.035 Uiso 1 1 calc R
C21 C 0.8949(3) 0.72899(18) 0.06679(17) 0.0162(5) Uani 1 1 d .
C22 C 0.5701(3) 0.62424(19) 0.09251(17) 0.0174(5) Uani 1 1 d .
C23 C 0.6589(3) 0.65370(19) 0.00433(17) 0.0170(5) Uani 1 1 d .
C24 C 0.8124(3) 0.5789(2) 0.00646(18) 0.0200(6) Uani 1 1 d .
H24A H 0.7517 0.5202 0.0105 0.024 Uiso 1 1 calc R
H24B H 0.8851 0.5966 -0.0470 0.024 Uiso 1 1 calc R
C25 C 0.9456(3) 0.56651(19) 0.08240(18) 0.0195(5) Uani 1 1 d .
H25A H 0.9376 0.5035 0.1207 0.023 Uiso 1 1 calc R
H25B H 1.0761 0.5765 0.0620 0.023 Uiso 1 1 calc R
C26 C 0.8914(3) 0.63505(19) 0.13072(17) 0.0167(5) Uani 1 1 d .
C27 C 0.9990(3) 0.62445(19) 0.21366(17) 0.0187(5) Uani 1 1 d .
H27A H 1.1280 0.6475 0.1977 0.022 Uiso 1 1 calc R
C28 C 0.9105(3) 0.6836(2) 0.26526(18) 0.0226(6) Uani 1 1 d .
H28A H 0.9090 0.7483 0.2304 0.027 Uiso 1 1 calc R
H28B H 0.7793 0.6652 0.2787 0.027 Uiso 1 1 calc R
C29 C 1.0161(4) 0.6748(2) 0.34787(18) 0.0248(6) Uani 1 1 d .
H29A H 1.1431 0.6997 0.3346 0.030 Uiso 1 1 calc R
H29B H 0.9497 0.7110 0.3805 0.030 Uiso 1 1 calc R
C110 C 0.5663(4) 0.9495(2) 0.1102(2) 0.0365(8) Uani 1 1 d .
H11A H 0.4491 0.9835 0.0880 0.044 Uiso 1 1 calc R
H11B H 0.6511 0.9535 0.0616 0.044 Uiso 1 1 calc R
C111 C 0.6579(4) 0.9931(2) 0.1717(2) 0.0369(8) Uani 1 1 d .
H11C H 0.6790 1.0585 0.1427 0.044 Uiso 1 1 calc R
H11D H 0.7812 0.9631 0.1895 0.044 Uiso 1 1 calc R
C112 C 0.5362(4) 0.9843(2) 0.24993(19) 0.0276(6) Uani 1 1 d .
H11E H 0.4162 1.0180 0.2326 0.033 Uiso 1 1 calc R
H11F H 0.6004 1.0121 0.2893 0.033 Uiso 1 1 calc R
C113 C 0.5126(3) 0.70243(19) 0.43443(17) 0.0189(5) Uani 1 1 d .
H11G H 0.5998 0.7111 0.3892 0.023 Uiso 1 1 calc R
C114 C 0.5098(3) 0.6199(2) 0.49777(18) 0.0215(6) Uani 1 1 d .
H11H H 0.5954 0.5723 0.4958 0.026 Uiso 1 1 calc R
C115 C 0.3832(3) 0.6063(2) 0.56399(18) 0.0208(6) Uani 1 1 d .
H11I H 0.3818 0.5494 0.6070 0.025 Uiso 1 1 calc R
C116 C 0.2580(3) 0.67602(19) 0.56758(17) 0.0185(5) Uani 1 1 d .
H11J H 0.1712 0.6668 0.6130 0.022 Uiso 1 1 calc R
C117 C 0.2607(3) 0.75896(18) 0.50441(17) 0.0159(5) Uani 1 1 d .
C118 C -0.0010(3) 0.83084(19) 0.57252(17) 0.0174(5) Uani 1 1 d .
C119 C -0.1480(3) 0.7716(2) 0.57355(18) 0.0226(6) Uani 1 1 d .
H11K H -0.1547 0.7410 0.5310 0.027 Uiso 1 1 calc R
C120 C -0.2844(4) 0.7570(2) 0.63612(19) 0.0258(6) Uani 1 1 d .
H12A H -0.3831 0.7163 0.6363 0.031 Uiso 1 1 calc R
C121 C -0.2771(4) 0.8019(2) 0.69861(19) 0.0263(6) Uani 1 1 d .
H12B H -0.3708 0.7922 0.7412 0.032 Uiso 1 1 calc R
C122 C -0.1324(4) 0.8606(2) 0.69796(19) 0.0252(6) Uani 1 1 d .
H12C H -0.1261 0.8913 0.7404 0.030 Uiso 1 1 calc R
C123 C 0.0049(3) 0.87486(19) 0.63506(17) 0.0193(5) Uani 1 1 d .
H12D H 0.1038 0.9154 0.6352 0.023 Uiso 1 1 calc R
C210 C 1.0312(4) 0.5762(2) 0.4012(2) 0.0337(7) Uani 1 1 d .
H21A H 0.9047 0.5531 0.4192 0.040 Uiso 1 1 calc R
H21B H 1.1058 0.5719 0.4528 0.040 Uiso 1 1 calc R
C211 C 1.1232(4) 0.5176(2) 0.3516(2) 0.0351(8) Uani 1 1 d .
H21C H 1.1262 0.4531 0.3870 0.042 Uiso 1 1 calc R
H21D H 1.2540 0.5369 0.3386 0.042 Uiso 1 1 calc R
C212 C 1.0197(4) 0.5249(2) 0.2686(2) 0.0275(6) Uani 1 1 d .
H21E H 0.8941 0.4983 0.2817 0.033 Uiso 1 1 calc R
H21F H 1.0893 0.4892 0.2364 0.033 Uiso 1 1 calc R
C213 C 1.0175(3) 0.79838(19) 0.06637(18) 0.0197(5) Uani 1 1 d .
H21G H 1.1052 0.7907 0.1113 0.024 Uiso 1 1 calc R
C214 C 1.0117(3) 0.8790(2) 0.00013(18) 0.0225(6) Uani 1 1 d .
H21H H 1.0960 0.9264 -0.0002 0.027 Uiso 1 1 calc R
C215 C 0.8839(3) 0.8906(2) -0.06530(18) 0.0216(6) Uani 1 1 d .
H21I H 0.8799 0.9463 -0.1100 0.026 Uiso 1 1 calc R
C216 C 0.7609(3) 0.8212(2) -0.06614(18) 0.0196(6) Uani 1 1 d .
H21J H 0.6734 0.8293 -0.1112 0.023 Uiso 1 1 calc R
C217 C 0.7676(3) 0.74012(19) -0.00042(17) 0.0168(5) Uani 1 1 d .
C218 C 0.5136(3) 0.66366(19) -0.06514(17) 0.0182(5) Uani 1 1 d .
C219 C 0.3622(3) 0.7245(2) -0.07089(19) 0.0233(6) Uani 1 1 d .
H21K H 0.3521 0.7592 -0.0316 0.028 Uiso 1 1 calc R
C220 C 0.2264(4) 0.7349(2) -0.1333(2) 0.0276(7) Uani 1 1 d .
H22A H 0.1244 0.7765 -0.1364 0.033 Uiso 1 1 calc R
C221 C 0.2389(4) 0.6850(2) -0.1911(2) 0.0278(7) Uani 1 1 d .
H22B H 0.1459 0.6923 -0.2338 0.033 Uiso 1 1 calc R
C222 C 0.3880(4) 0.6245(2) -0.18632(19) 0.0253(6) Uani 1 1 d .
H22C H 0.3969 0.5898 -0.2256 0.030 Uiso 1 1 calc R
C223 C 0.5250(3) 0.6144(2) -0.12394(18) 0.0214(6) Uani 1 1 d .
H22D H 0.6275 0.5732 -0.1216 0.026 Uiso 1 1 calc R

loop_
_atom_site_aniso_label
_atom_site_aniso_U_11
_atom_site_aniso_U_22
_atom_site_aniso_U_33
_atom_site_aniso_U_23
_atom_site_aniso_U_13
_atom_site_aniso_U_12
O11 0.0134(8) 0.0223(11) 0.0164(10) -0.0046(8) 0.0005(6) 0.0010(7)
O12 0.0136(8) 0.0287(12) 0.0242(11) -0.0063(9) -0.0014(7) 0.0008(7)
O21 0.0124(8) 0.0216(11) 0.0196(10) -0.0055(8) 0.0033(6) -0.0019(6)
O22 0.0142(8) 0.0311(12) 0.0252(11) -0.0080(9) 0.0032(7) -0.0025(7)
C11 0.0124(10) 0.0190(14) 0.0183(13) -0.0077(11) -0.0012(9) -0.0035(9)
C12 0.0176(11) 0.0142(13) 0.0203(14) -0.0073(11) 0.0008(9) -0.0011(9)
C13 0.0154(11) 0.0159(14) 0.0151(12) -0.0048(10) -0.0008(9) -0.0006(9)
C14 0.0163(11) 0.0198(14) 0.0209(14) -0.0088(11) 0.0006(9) -0.0031(9)
C15 0.0153(11) 0.0190(14) 0.0220(14) -0.0066(11) 0.0019(9) -0.0040(9)
C16 0.0113(10) 0.0187(14) 0.0177(13) -0.0053(11) -0.0002(8) -0.0002(9)
C17 0.0143(11) 0.0222(15) 0.0202(14) -0.0059(11) 0.0024(9) -0.0003(9)
C18 0.0197(12) 0.0386(19) 0.0194(14) -0.0096(13) 0.0031(10) -0.0027(11)
C19 0.0190(12) 0.048(2) 0.0229(15) -0.0150(15) 0.0018(10) 0.0022(12)
C21 0.0152(11) 0.0158(13) 0.0181(13) -0.0058(11) 0.0044(9) 0.0002(9)
C22 0.0162(11) 0.0160(13) 0.0202(14) -0.0058(11) 0.0014(9) -0.0003(9)
C23 0.0149(11) 0.0172(14) 0.0210(14) -0.0089(11) 0.0026(9) -0.0004(9)
C24 0.0168(11) 0.0212(15) 0.0257(15) -0.0125(12) 0.0016(10) 0.0015(9)
C25 0.0168(11) 0.0179(14) 0.0244(14) -0.0073(11) 0.0012(9) 0.0019(9)
C26 0.0118(10) 0.0190(14) 0.0189(14) -0.0047(11) 0.0019(9) -0.0006(9)
C27 0.0144(11) 0.0219(15) 0.0185(13) -0.0041(11) -0.0014(9) 0.0008(9)
C28 0.0187(12) 0.0308(16) 0.0192(14) -0.0087(12) -0.0003(10) -0.0005(10)
C29 0.0222(12) 0.0326(17) 0.0194(14) -0.0066(12) -0.0005(10) -0.0070(11)
C110 0.0363(16) 0.044(2) 0.0215(16) 0.0018(14) 0.0100(12) 0.0143(14)
C111 0.0407(17) 0.0312(19) 0.0325(19) 0.0004(15) 0.0199(14) -0.0025(13)
C112 0.0276(14) 0.0249(16) 0.0265(16) -0.0016(13) 0.0090(11) -0.0011(11)
C113 0.0139(11) 0.0229(15) 0.0218(14) -0.0095(12) -0.0004(9) 0.0010(9)
C114 0.0198(12) 0.0183(15) 0.0278(16) -0.0088(12) -0.0020(10) 0.0009(10)
C115 0.0222(12) 0.0203(15) 0.0195(14) -0.0050(12) -0.0027(10) -0.0014(10)
C116 0.0163(11) 0.0212(15) 0.0195(14) -0.0081(12) 0.0002(9) -0.0030(9)
C117 0.0134(10) 0.0184(14) 0.0179(14) -0.0084(11) -0.0016(9) -0.0016(9)
C118 0.0155(11) 0.0176(14) 0.0188(13) -0.0049(11) 0.0006(9) 0.0004(9)
C119 0.0191(12) 0.0282(17) 0.0232(15) -0.0114(13) 0.0026(10) -0.0046(10)
C120 0.0201(12) 0.0310(18) 0.0274(16) -0.0098(14) 0.0041(10) -0.0073(11)
C121 0.0232(13) 0.0312(18) 0.0228(15) -0.0051(13) 0.0065(11) -0.0008(11)
C122 0.0267(13) 0.0278(17) 0.0231(15) -0.0107(13) 0.0042(11) 0.0013(11)
C123 0.0182(11) 0.0202(14) 0.0205(14) -0.0072(11) -0.0007(9) -0.0010(9)
C210 0.0358(16) 0.038(2) 0.0227(16) -0.0014(14) -0.0081(12) -0.0130(13)
C211 0.0385(16) 0.0267(18) 0.0339(19) 0.0010(14) -0.0168(13) -0.0017(13)
C212 0.0276(14) 0.0233(16) 0.0289(16) -0.0035(13) -0.0067(11) 0.0016(11)
C213 0.0169(11) 0.0230(15) 0.0219(14) -0.0106(12) 0.0021(9) -0.0025(10)
C214 0.0210(12) 0.0206(15) 0.0268(15) -0.0081(12) 0.0066(10) -0.0060(10)
C215 0.0250(13) 0.0180(15) 0.0205(14) -0.0037(12) 0.0061(10) -0.0003(10)
C216 0.0181(12) 0.0224(15) 0.0185(14) -0.0066(12) 0.0025(9) 0.0013(10)
C217 0.0150(11) 0.0182(14) 0.0181(14) -0.0069(11) 0.0046(9) 0.0004(9)
C218 0.0176(11) 0.0199(14) 0.0170(13) -0.0049(11) 0.0026(9) -0.0028(9)
C219 0.0220(12) 0.0256(16) 0.0245(15) -0.0106(13) 0.0004(10) 0.0024(10)
C220 0.0211(13) 0.0323(18) 0.0294(17) -0.0089(14) -0.0025(11) 0.0024(11)
C221 0.0272(14) 0.0336(18) 0.0226(16) -0.0079(14) -0.0056(11) -0.0051(12)
C222 0.0315(14) 0.0265(16) 0.0202(15) -0.0100(13) 0.0006(11) -0.0041(11)
C223 0.0206(12) 0.0211(15) 0.0230(14) -0.0071(12) 0.0030(10) -0.0030(10)

loop_
_atom_type_symbol
_atom_type_description
_atom_type_scat_dispersion_real
_atom_type_scat_dispersion_imag
_atom_type_scat_source
C C 0.0033 0.0016 'International Tables Vol C Tables 4.2.6.8 and 6.1.1.4'
H H 0.0000 0.0000 'International Tables Vol C Tables 4.2.6.8 and 6.1.1.4'
O O 0.0106 0.0060 'International Tables Vol C Tables 4.2.6.8 and 6.1.1.4'

loop_
_geom_angle_atom_site_label_1
_geom_angle_atom_site_label_2
_geom_angle_atom_site_label_3
_geom_angle
C12 O11 C16 115.7(2)
C22 O21 C26 115.78(19)
C113 C11 C117 119.3(3)
C113 C11 C16 126.9(2)
C117 C11 C16 113.5(2)
O12 C12 O11 119.6(2)
O12 C12 C13 126.5(2)
O11 C12 C13 113.8(2)
C118 C13 C117 114.7(2)
C118 C13 C12 111.51(19)
C117 C13 C12 106.9(2)
C118 C13 C14 113.7(2)
C117 C13 C14 104.80(19)
C12 C13 C14 104.5(2)
C15 C14 C13 110.2(2)
C15 C14 H14A 109.6
C13 C14 H14A 109.6
C15 C14 H14B 109.6
C13 C14 H14B 109.6
H14A C14 H14B 108.1
C16 C15 C14 110.4(2)
C16 C15 H15A 109.6
C14 C15 H15A 109.6
C16 C15 H15B 109.6
C14 C15 H15B 109.6
H15A C15 H15B 108.1
O11 C16 C11 107.38(18)
O11 C16 C17 106.3(2)
C11 C16 C17 115.6(2)
O11 C16 C15 104.86(19)
C11 C16 C15 106.6(2)
C17 C16 C15 115.3(2)
C16 C17 C18 111.9(2)
C16 C17 C112 114.2(2)
C18 C17 C112 110.0(2)
C16 C17 H17A 106.8
C18 C17 H17A 106.8
C112 C17 H17A 106.8
C19 C18 C17 112.4(2)
C19 C18 H18A 109.1
C17 C18 H18A 109.1
C19 C18 H18B 109.1
C17 C18 H18B 109.1
H18A C18 H18B 107.9
C110 C19 C18 112.0(3)
C110 C19 H19A 109.2
C18 C19 H19A 109.2
C110 C19 H19B 109.2
C18 C19 H19B 109.2
H19A C19 H19B 107.9
C213 C21 C217 119.8(3)
C213 C21 C26 126.5(2)
C217 C21 C26 113.5(2)
O22 C22 O21 119.5(2)
O22 C22 C23 126.8(2)
O21 C22 C23 113.70(19)
C218 C23 C22 111.47(19)
C218 C23 C217 115.1(2)
C22 C23 C217 106.3(2)
C218 C23 C24 113.6(2)
C22 C23 C24 104.7(2)
C217 C23 C24 104.88(19)
C25 C24 C23 111.1(2)
C25 C24 H24A 109.4
C23 C24 H24A 109.4
C25 C24 H24B 109.4
C23 C24 H24B 109.4
H24A C24 H24B 108.0
C26 C25 C24 109.4(2)
C26 C25 H25A 109.8
C24 C25 H25A 109.8
C26 C25 H25B 109.8
C24 C25 H25B 109.8
H25A C25 H25B 108.2
O21 C26 C21 107.24(19)
O21 C26 C25 105.6(2)
C21 C26 C25 106.6(2)
O21 C26 C27 105.32(19)
C21 C26 C27 115.8(2)
C25 C26 C27 115.5(2)
C212 C27 C26 113.2(2)
C212 C27 C28 110.5(2)
C26 C27 C28 111.4(2)
C212 C27 H27A 107.2
C26 C27 H27A 107.2
C28 C27 H27A 107.2
C29 C28 C27 112.4(2)
C29 C28 H28A 109.1
C27 C28 H28A 109.1
C29 C28 H28B 109.1
C27 C28 H28B 109.1
H28A C28 H28B 107.9
C210 C29 C28 111.0(2)
C210 C29 H29A 109.4
C28 C29 H29A 109.4
C210 C29 H29B 109.4
C28 C29 H29B 109.4
H29A C29 H29B 108.0
C19 C110 C111 111.3(3)
C19 C110 H11A 109.4
C111 C110 H11A 109.4
C19 C110 H11B 109.4
C111 C110 H11B 109.4
H11A C110 H11B 108.0
C110 C111 C112 111.2(3)
C110 C111 H11C 109.4
C112 C111 H11C 109.4
C110 C111 H11D 109.4
C112 C111 H11D 109.4
H11C C111 H11D 108.0
C111 C112 C17 110.9(3)
C111 C112 H11E 109.5
C17 C112 H11E 109.5
C111 C112 H11F 109.5
C17 C112 H11F 109.5
H11E C112 H11F 108.0
C114 C113 C11 120.2(2)
C114 C113 H11G 119.9
C11 C113 H11G 119.9
C115 C114 C113 120.5(3)
C115 C114 H11H 119.8
C113 C114 H11H 119.8
C114 C115 C116 120.1(3)
C114 C115 H11I 120.0
C116 C115 H11I 120.0
C117 C116 C115 119.6(2)
C117 C116 H11J 120.2
C115 C116 H11J 120.2
C116 C117 C11 120.3(2)
C116 C117 C13 126.0(2)
C11 C117 C13 113.4(2)
C123 C118 C119 118.5(2)
C123 C118 C13 122.1(2)
C119 C118 C13 119.4(2)
C120 C119 C118 120.7(3)
C120 C119 H11K 119.7
C118 C119 H11K 119.7
C119 C120 C121 120.3(3)
C119 C120 H12A 119.8
C121 C120 H12A 119.8
C122 C121 C120 119.4(3)
C122 C121 H12B 120.3
C120 C121 H12B 120.3
C121 C122 C123 120.2(3)
C121 C122 H12C 119.9
C123 C122 H12C 119.9
C118 C123 C122 121.0(2)
C118 C123 H12D 119.5
C122 C123 H12D 119.5
C29 C210 C211 110.9(3)
C29 C210 H21A 109.5
C211 C210 H21A 109.5
C29 C210 H21B 109.5
C211 C210 H21B 109.5
H21A C210 H21B 108.0
C210 C211 C212 112.1(3)
C210 C211 H21C 109.2
C212 C211 H21C 109.2
C210 C211 H21D 109.2
C212 C211 H21D 109.2
H21C C211 H21D 107.9
C211 C212 C27 111.5(2)
C211 C212 H21E 109.3
C27 C212 H21E 109.3
C211 C212 H21F 109.3
C27 C212 H21F 109.3
H21E C212 H21F 108.0
C21 C213 C214 119.8(2)
C21 C213 H21G 120.1
C214 C213 H21G 120.1
C215 C214 C213 120.3(3)
C215 C214 H21H 119.8
C213 C214 H21H 119.8
C214 C215 C216 120.5(3)
C214 C215 H21I 119.8
C216 C215 H21I 119.8
C217 C216 C215 119.3(2)
C217 C216 H21J 120.3
C215 C216 H21J 120.3
C216 C217 C21 120.2(2)
C216 C217 C23 126.4(2)
C21 C217 C23 113.3(2)
C223 C218 C219 118.2(2)
C223 C218 C23 122.5(2)
C219 C218 C23 119.4(2)
C220 C219 C218 120.8(3)
C220 C219 H21K 119.6
C218 C219 H21K 119.6
C221 C220 C219 120.4(3)
C221 C220 H22A 119.8
C219 C220 H22A 119.8
C220 C221 C222 119.5(3)
C220 C221 H22B 120.2
C222 C221 H22B 120.2
C221 C222 C223 120.2(3)
C221 C222 H22C 119.9
C223 C222 H22C 119.9
C218 C223 C222 120.9(3)
C218 C223 H22D 119.5
C222 C223 H22D 119.5

loop_
_geom_bond_atom_site_label_1
_geom_bond_atom_site_label_2
_geom_bond_distance
O11 C12 1.350(3)
O11 C16 1.487(3)
O12 C12 1.205(3)
O21 C22 1.352(3)
O21 C26 1.485(3)
O22 C22 1.206(3)
C11 C113 1.390(4)
C11 C117 1.404(3)
C11 C16 1.513(4)
C12 C13 1.535(4)
C13 C118 1.521(3)
C13 C117 1.527(4)
C13 C14 1.564(3)
C14 C15 1.539(4)
C14 H14A 0.9900
C14 H14B 0.9900
C15 C16 1.536(4)
C15 H15A 0.9900
C15 H15B 0.9900
C16 C17 1.533(4)
C17 C18 1.534(4)
C17 C112 1.535(4)
C17 H17A 1.0000
C18 C19 1.531(4)
C18 H18A 0.9900
C18 H18B 0.9900
C19 C110 1.516(5)
C19 H19A 0.9900
C19 H19B 0.9900
C21 C213 1.389(3)
C21 C217 1.404(4)
C21 C26 1.516(4)
C22 C23 1.528(4)
C23 C218 1.519(4)
C23 C217 1.529(4)
C23 C24 1.563(3)
C24 C25 1.539(4)
C24 H24A 0.9900
C24 H24B 0.9900
C25 C26 1.532(4)
C25 H25A 0.9900
C25 H25B 0.9900
C26 C27 1.534(4)
C27 C212 1.534(4)
C27 C28 1.536(4)
C27 H27A 1.0000
C28 C29 1.527(4)
C28 H28A 0.9900
C28 H28B 0.9900
C29 C210 1.511(4)
C29 H29A 0.9900
C29 H29B 0.9900
C110 C111 1.519(5)
C110 H11A 0.9900
C110 H11B 0.9900
C111 C112 1.526(4)
C111 H11C 0.9900
C111 H11D 0.9900
C112 H11E 0.9900
C112 H11F 0.9900
C113 C114 1.385(4)
C113 H11G 0.9500
C114 C115 1.385(4)
C114 H11H 0.9500
C115 C116 1.394(4)
C115 H11I 0.9500
C116 C117 1.388(4)
C116 H11J 0.9500
C118 C123 1.385(4)
C118 C119 1.398(3)
C119 C120 1.388(4)
C119 H11K 0.9500
C120 C121 1.394(4)
C120 H12A 0.9500
C121 C122 1.382(4)
C121 H12B 0.9500
C122 C123 1.397(4)
C122 H12C 0.9500
C123 H12D 0.9500
C210 C211 1.515(5)
C210 H21A 0.9900
C210 H21B 0.9900
C211 C212 1.530(4)
C211 H21C 0.9900
C211 H21D 0.9900
C212 H21E 0.9900
C212 H21F 0.9900
C213 C214 1.389(4)
C213 H21G 0.9500
C214 C215 1.384(4)
C214 H21H 0.9500
C215 C216 1.396(4)
C215 H21I 0.9500
C216 C217 1.389(4)
C216 H21J 0.9500
C218 C223 1.390(4)
C218 C219 1.399(4)
C219 C220 1.389(4)
C219 H21K 0.9500
C220 C221 1.383(4)
C220 H22A 0.9500
C221 C222 1.385(4)
C221 H22B 0.9500
C222 C223 1.395(4)
C222 H22C 0.9500
C223 H22D 0.9500

loop_
_geom_torsion_atom_site_label_1
_geom_torsion_atom_site_label_2
_geom_torsion_atom_site_label_3
_geom_torsion_atom_site_label_4
_geom_torsion
C16 O11 C12 O12 177.7(2)
C16 O11 C12 C13 -1.5(3)
O12 C12 C13 C118 3.1(4)
O11 C12 C13 C118 -177.8(2)
O12 C12 C13 C117 129.2(3)
O11 C12 C13 C117 -51.7(3)
O12 C12 C13 C14 -120.1(3)
O11 C12 C13 C14 59.0(3)
C118 C13 C14 C15 -175.5(2)
C117 C13 C14 C15 58.5(3)
C12 C13 C14 C15 -53.7(3)
C13 C14 C15 C16 -2.7(3)
C12 O11 C16 C11 54.4(3)
C12 O11 C16 C17 178.7(2)
C12 O11 C16 C15 -58.8(3)
C113 C11 C16 O11 133.4(2)
C117 C11 C16 O11 -52.5(3)
C113 C11 C16 C17 15.0(4)
C117 C11 C16 C17 -170.9(2)
C113 C11 C16 C15 -114.6(3)
C117 C11 C16 C15 59.4(2)
C14 C15 C16 O11 58.4(3)
C14 C15 C16 C11 -55.3(3)
C14 C15 C16 C17 174.8(2)
O11 C16 C17 C18 -48.3(3)
C11 C16 C17 C18 70.7(3)
C15 C16 C17 C18 -164.0(2)
O11 C16 C17 C112 77.5(3)
C11 C16 C17 C112 -163.5(2)
C15 C16 C17 C112 -38.2(3)
C16 C17 C18 C19 -178.1(2)
C112 C17 C18 C19 53.9(3)
C17 C18 C19 C110 -53.2(3)
C26 O21 C22 O22 177.9(2)
C26 O21 C22 C23 -1.3(3)
O22 C22 C23 C218 2.2(4)
O21 C22 C23 C218 -178.8(2)
O22 C22 C23 C217 128.3(3)
O21 C22 C23 C217 -52.6(3)
O22 C22 C23 C24 -121.0(3)
O21 C22 C23 C24 58.0(3)
C218 C23 C24 C25 -175.3(2)
C22 C23 C24 C25 -53.5(3)
C217 C23 C24 C25 58.2(3)
C23 C24 C25 C26 -2.6(3)
C22 O21 C26 C21 54.3(3)
C22 O21 C26 C25 -59.1(3)
C22 O21 C26 C27 178.2(2)
C213 C21 C26 O21 133.4(2)
C217 C21 C26 O21 -51.6(3)
C213 C21 C26 C25 -113.8(3)
C217 C21 C26 C25 61.1(2)
C213 C21 C26 C27 16.2(4)
C217 C21 C26 C27 -168.8(2)
C24 C25 C26 O21 58.0(3)
C24 C25 C26 C21 -55.9(3)
C24 C25 C26 C27 173.9(2)
O21 C26 C27 C212 72.0(3)
C21 C26 C27 C212 -169.8(2)
C25 C26 C27 C212 -44.2(3)
O21 C26 C27 C28 -53.2(3)
C21 C26 C27 C28 65.0(3)
C25 C26 C27 C28 -169.3(2)
C212 C27 C28 C29 53.7(3)
C26 C27 C28 C29 -179.5(2)
C27 C28 C29 C210 -55.7(3)
C18 C19 C110 C111 53.6(3)
C19 C110 C111 C112 -56.3(3)
C110 C111 C112 C17 57.9(3)
C16 C17 C112 C111 177.1(2)
C18 C17 C112 C111 -56.1(3)
C117 C11 C113 C114 0.4(4)
C16 C11 C113 C114 174.2(2)
C11 C113 C114 C115 0.1(4)
C113 C114 C115 C116 -0.4(4)
C114 C115 C116 C117 0.1(4)
C115 C116 C117 C11 0.4(4)
C115 C116 C117 C13 -173.6(2)
C113 C11 C117 C116 -0.7(4)
C16 C11 C117 C116 -175.2(2)
C113 C11 C117 C13 174.0(2)
C16 C11 C117 C13 -0.6(3)
C118 C13 C117 C116 -9.5(3)
C12 C13 C117 C116 -133.7(2)
C14 C13 C117 C116 115.9(3)
C118 C13 C117 C11 176.2(2)
C12 C13 C117 C11 52.0(3)
C14 C13 C117 C11 -58.5(3)
C117 C13 C118 C123 117.2(3)
C12 C13 C118 C123 -121.2(3)
C14 C13 C118 C123 -3.4(4)
C117 C13 C118 C119 -62.5(3)
C12 C13 C118 C119 59.1(3)
C14 C13 C118 C119 176.9(2)
C123 C118 C119 C120 -0.3(4)
C13 C118 C119 C120 179.5(3)
C118 C119 C120 C121 0.4(5)
C119 C120 C121 C122 -0.3(5)
C120 C121 C122 C123 0.2(5)
C119 C118 C123 C122 0.1(4)
C13 C118 C123 C122 -179.7(3)
C121 C122 C123 C118 0.0(5)
C28 C29 C210 C211 56.1(3)
C29 C210 C211 C212 -56.4(3)
C210 C211 C212 C27 55.0(3)
C26 C27 C212 C211 -178.5(2)
C28 C27 C212 C211 -52.8(3)
C217 C21 C213 C214 1.0(4)
C26 C21 C213 C214 175.7(2)
C21 C213 C214 C215 0.2(4)
C213 C214 C215 C216 -0.8(4)
C214 C215 C216 C217 0.1(4)
C215 C216 C217 C21 1.1(4)
C215 C216 C217 C23 -173.1(2)
C213 C21 C217 C216 -1.6(4)
C26 C21 C217 C216 -177.0(2)
C213 C21 C217 C23 173.3(2)
C26 C21 C217 C23 -2.1(3)
C218 C23 C217 C216 -7.9(3)
C22 C23 C217 C216 -131.8(3)
C24 C23 C217 C216 117.6(3)
C218 C23 C217 C21 177.6(2)
C22 C23 C217 C21 53.7(3)
C24 C23 C217 C21 -56.9(3)
C22 C23 C218 C223 -121.7(3)
C217 C23 C218 C223 117.2(3)
C24 C23 C218 C223 -3.8(4)
C22 C23 C218 C219 58.3(3)
C217 C23 C218 C219 -62.8(3)
C24 C23 C218 C219 176.3(2)
C223 C218 C219 C220 0.4(4)
C23 C218 C219 C220 -179.6(3)
C218 C219 C220 C221 0.0(5)
C219 C220 C221 C222 0.0(5)
C220 C221 C222 C223 -0.4(5)
C219 C218 C223 C222 -0.8(4)
C23 C218 C223 C222 179.3(3)
C221 C222 C223 C218 0.8(4)
